data_2221336
loop_
_publ_author_name
'Cholewinski, Grzegorz'
'Chojnacki, Jaroslaw'
'Pikies, Jerzy'
'Rachon, Janusz'

_publ_section_title
;
 <i>O</i>-Pivaloyl diphenylselenophosphinate
;
_journal_coeditor_code EZ2163
_journal_issue 4
_journal_name_full 'Acta Crystallographica Section E'
_journal_page_first o853
_journal_page_last o854
_journal_paper_doi 10.1107/S1600536809009295
_journal_volume 65
_journal_year 2009
_chemical_formula_iupac 'C17 H19 O2 P Se'
_chemical_formula_moiety 'C17 H19 O2 P Se'
_chemical_formula_sum 'C17 H19 O2 P Se'
_chemical_formula_weight 365.25
_chemical_melting_point 337(2)
_chemical_name_systematic
;
<i>O</i>-pivaloyl diphenylselenophosphinate
;
_space_group_IT_number 14
_symmetry_cell_setting monoclinic
_symmetry_space_group_name_Hall '-P 2ybc'
_symmetry_space_group_name_H-M 'P 1 21/c 1'
_atom_sites_solution_hydrogens geom
_atom_sites_solution_primary direct
_atom_sites_solution_secondary difmap
_audit_creation_method 'WinGX routine CIF_UPDATE'
_cell_angle_alpha 90
_cell_angle_beta 99.618(5)
_cell_angle_gamma 90
_cell_formula_units_Z 4
_cell_length_a 9.6212(5)
_cell_length_b 10.3914(5)
_cell_length_c 17.1087(9)
_cell_measurement_reflns_used 5361
_cell_measurement_temperature 120(2)
_cell_measurement_theta_max 32.3566
_cell_measurement_theta_min 1.9562
_cell_volume 1686.45(15)
_computing_cell_refinement 'CrysAlis RED (Oxford Diffraction 2008)'
_computing_data_collection 'CrysAlis CCD (Oxford Diffraction 2008)'
_computing_data_reduction 'CrysAlis RED (Oxford Diffraction 2008)'
_computing_molecular_graphics 'ORTEP-3 for Windows (Farrugia, 1997)'
_computing_publication_material 'WinGX (Farrugia, 1999) and PLATON (Spek, 2009)'
_computing_structure_refinement 'SHELXL97 (Sheldrick, 2008)'
_computing_structure_solution 'SHELXS97 (Sheldrick, 2008)'
_diffrn_ambient_temperature 120(2)
_diffrn_measured_fraction_theta_full 1
_diffrn_measured_fraction_theta_max 1
_diffrn_measurement_device '4-axis \k geometry diffractometer'
_diffrn_measurement_device_type 'Oxford Diffraction KM-4-CCD'
_diffrn_measurement_method '\w scans (0.75\% width)'
_diffrn_radiation_monochromator graphite
_diffrn_radiation_source 'Mo K\a radiation'
_diffrn_radiation_type MoK\a
_diffrn_radiation_wavelength 0.71073
_diffrn_reflns_av_R_equivalents 0.06
_diffrn_reflns_limit_h_max 12
_diffrn_reflns_limit_h_min -12
_diffrn_reflns_limit_k_max 13
_diffrn_reflns_limit_k_min -12
_diffrn_reflns_limit_l_max 19
_diffrn_reflns_limit_l_min -21
_diffrn_reflns_number 12450
_diffrn_reflns_theta_full 27
_diffrn_reflns_theta_max 27
_diffrn_reflns_theta_min 2.3
_exptl_absorpt_coefficient_mu 2.323
_exptl_absorpt_correction_T_max 0.7601
_exptl_absorpt_correction_T_min 0.5879
_exptl_absorpt_correction_type multi-scan
_exptl_absorpt_process_details '(CrysAlis RED; Oxford Diffraction, 2008)'
_exptl_crystal_colour colourless
_exptl_crystal_density_diffrn 1.439
_exptl_crystal_density_method 'not measured'
_exptl_crystal_description fragment
_exptl_crystal_F_000 744
_exptl_crystal_size_max 0.22
_exptl_crystal_size_mid 0.2
_exptl_crystal_size_min 0.12
_refine_diff_density_max 2.179
_refine_diff_density_min -0.65
_refine_ls_extinction_method none
_refine_ls_goodness_of_fit_ref 0.967
_refine_ls_hydrogen_treatment constr
_refine_ls_matrix_type full
_refine_ls_number_parameters 193
_refine_ls_number_reflns 3674
_refine_ls_number_restraints 0
_refine_ls_restrained_S_all 0.967
_refine_ls_R_factor_gt 0.0567
_refine_ls_shift/su_max 0.001
_refine_ls_structure_factor_coef Fsqd
_refine_ls_weighting_details 'calc w=1/[\s^2^(Fo^2^)+(0.0979P)^2^] where P=(Fo^2^+2Fc^2^)/3'
_refine_ls_weighting_scheme calc
_refine_ls_wR_factor_ref 0.1465
_reflns_number_gt 2596
_reflns_number_total 3674
_reflns_threshold_expression I>2\s(I)
_cod_data_source_file ez2163.cif
_cod_data_source_block I
_cod_original_sg_symbol_H-M 'P 21/c'
_cod_database_code 2221336
_cod_database_fobs_code 2221336

loop_
_symmetry_equiv_pos_as_xyz
'x, y, z'
'-x, y+1/2, -z+1/2'
'-x, -y, -z'
'x, -y-1/2, z-1/2'

loop_
_atom_site_type_symbol
_atom_site_label
_atom_site_fract_x
_atom_site_fract_y
_atom_site_fract_z
_atom_site_U_iso_or_equiv
_atom_site_adp_type
_atom_site_calc_flag
_atom_site_refinement_flags
_atom_site_occupancy
_atom_site_disorder_assembly
_atom_site_disorder_group
P P2 0.85844(10) 0.75002(9) 0.28847(6) 0.0208(2) Uani d . 1 . .
Se Se1 0.78275(4) 0.76292(4) 0.16772(2) 0.02698(17) Uani d . 1 . .
O O1 0.8422(2) 0.6100(2) 0.33157(15) 0.0243(6) Uani d . 1 . .
O O2 0.6042(3) 0.6037(3) 0.30807(16) 0.0310(6) Uani d . 1 . .
C C1 0.7130(4) 0.5607(4) 0.3426(2) 0.0243(8) Uani d . 1 . .
C C2 0.7308(4) 0.4557(4) 0.4043(2) 0.0274(8) Uani d . 1 . .
C C3 0.7855(5) 0.5221(5) 0.4839(2) 0.0424(11) Uani d . 1 . .
H H3A 0.8789 0.5588 0.4826 0.064 Uiso calc R 1 . .
H H3B 0.7923 0.4588 0.5269 0.064 Uiso calc R 1 . .
H H3C 0.7203 0.5908 0.493 0.064 Uiso calc R 1 . .
C C4 0.8353(4) 0.3542(4) 0.3869(3) 0.0341(10) Uani d . 1 . .
H H4A 0.7989 0.3118 0.3365 0.051 Uiso calc R 1 . .
H H4B 0.8486 0.2903 0.4296 0.051 Uiso calc R 1 . .
H H4C 0.9258 0.3953 0.3835 0.051 Uiso calc R 1 . .
C C5 0.5874(4) 0.3949(4) 0.4078(3) 0.0412(11) Uani d . 1 . .
H H5A 0.5226 0.4609 0.4212 0.062 Uiso calc R 1 . .
H H5B 0.5984 0.3272 0.4482 0.062 Uiso calc R 1 . .
H H5C 0.5493 0.3574 0.356 0.062 Uiso calc R 1 . .
C C6 1.0474(4) 0.7623(3) 0.3126(2) 0.0211(8) Uani d . 1 . .
C C7 1.1309(4) 0.6520(4) 0.3187(2) 0.0263(8) Uani d . 1 . .
H H7 1.0889 0.569 0.3136 0.032 Uiso calc R 1 . .
C C8 1.2769(4) 0.6654(4) 0.3324(2) 0.0273(9) Uani d . 1 . .
H H8 1.3348 0.5908 0.3365 0.033 Uiso calc R 1 . .
C C9 1.3386(4) 0.7856(4) 0.3399(2) 0.0298(9) Uani d . 1 . .
H H9 1.4384 0.7935 0.3494 0.036 Uiso calc R 1 . .
C C10 1.2550(4) 0.8946(4) 0.3337(2) 0.0277(9) Uani d . 1 . .
H H10 1.2976 0.9773 0.3387 0.033 Uiso calc R 1 . .
C C11 1.1095(4) 0.8839(4) 0.3203(2) 0.0242(8) Uani d . 1 . .
H H11 1.0524 0.9589 0.3164 0.029 Uiso calc R 1 . .
C C12 0.7863(4) 0.8624(4) 0.3506(2) 0.0254(8) Uani d . 1 . .
C C13 0.6748(4) 0.9438(4) 0.3208(2) 0.0262(8) Uani d . 1 . .
H H13 0.6364 0.9409 0.266 0.031 Uiso calc R 1 . .
C C14 0.6194(4) 1.0279(4) 0.3691(3) 0.0338(10) Uani d . 1 . .
H H14 0.5447 1.084 0.3476 0.041 Uiso calc R 1 . .
C C15 0.6734(4) 1.0307(4) 0.4499(3) 0.0357(10) Uani d . 1 . .
H H15 0.6343 1.0875 0.4839 0.043 Uiso calc R 1 . .
C C16 0.7843(5) 0.9505(4) 0.4806(3) 0.0376(10) Uani d . 1 . .
H H16 0.8216 0.953 0.5356 0.045 Uiso calc R 1 . .
C C17 0.8406(4) 0.8673(4) 0.4316(2) 0.0307(9) Uani d . 1 . .
H H17 0.9169 0.8128 0.453 0.037 Uiso calc R 1 . .

loop_
_atom_site_aniso_label
_atom_site_aniso_U_11
_atom_site_aniso_U_22
_atom_site_aniso_U_33
_atom_site_aniso_U_12
_atom_site_aniso_U_13
_atom_site_aniso_U_23
P2 0.0152(5) 0.0257(5) 0.0208(5) 0.0002(4) 0.0014(4) 0.0001(4)
Se1 0.0227(2) 0.0355(3) 0.0210(2) 0.00040(17) -0.00147(16) 0.00093(15)
O1 0.0153(13) 0.0272(13) 0.0289(14) -0.0003(10) -0.0002(10) 0.0038(11)
O2 0.0159(14) 0.0380(16) 0.0371(16) 0.0016(12) -0.0016(12) 0.0088(13)
C1 0.0201(19) 0.0271(19) 0.026(2) -0.0059(16) 0.0044(16) -0.0059(15)
C2 0.0211(19) 0.035(2) 0.025(2) -0.0008(17) 0.0007(16) 0.0055(16)
C3 0.050(3) 0.050(3) 0.025(2) -0.004(2) 0.003(2) 0.0038(19)
C4 0.026(2) 0.035(2) 0.040(2) 0.0042(18) 0.0028(18) 0.0097(18)
C5 0.023(2) 0.046(3) 0.054(3) -0.0007(19) 0.006(2) 0.017(2)
C6 0.0152(17) 0.0296(19) 0.0183(18) 0.0002(14) 0.0024(14) 0.0004(14)
C7 0.023(2) 0.0282(19) 0.027(2) -0.0011(16) 0.0032(16) 0.0007(15)
C8 0.020(2) 0.031(2) 0.031(2) 0.0051(16) 0.0040(16) -0.0002(16)
C9 0.019(2) 0.041(2) 0.028(2) -0.0034(17) 0.0029(16) -0.0027(18)
C10 0.023(2) 0.033(2) 0.025(2) -0.0076(16) 0.0008(16) -0.0022(16)
C11 0.022(2) 0.0279(19) 0.0225(19) 0.0044(16) 0.0031(15) 0.0010(15)
C12 0.020(2) 0.0263(19) 0.030(2) 0.0003(16) 0.0039(16) -0.0025(16)
C13 0.0209(19) 0.028(2) 0.030(2) 0.0002(16) 0.0040(16) 0.0016(16)
C14 0.021(2) 0.032(2) 0.048(3) -0.0008(17) 0.0052(19) -0.0006(19)
C15 0.035(2) 0.035(2) 0.039(3) -0.0017(19) 0.013(2) -0.0078(19)
C16 0.047(3) 0.039(2) 0.028(2) 0.002(2) 0.0062(19) -0.0013(18)
C17 0.030(2) 0.034(2) 0.026(2) 0.0029(18) 0.0008(17) 0.0022(17)

loop_
_atom_type_symbol
_atom_type_description
_atom_type_scat_dispersion_real
_atom_type_scat_dispersion_imag
_atom_type_scat_source
C C 0.0033 0.0016 'International Tables Vol C Tables 4.2.6.8 and 6.1.1.4'
H H 0 0 'International Tables Vol C Tables 4.2.6.8 and 6.1.1.4'
O O 0.0106 0.006 'International Tables Vol C Tables 4.2.6.8 and 6.1.1.4'
P P 0.1023 0.0942 'International Tables Vol C Tables 4.2.6.8 and 6.1.1.4'
Se Se -0.0929 2.2259 'International Tables Vol C Tables 4.2.6.8 and 6.1.1.4'

loop_
_geom_angle_atom_site_label_1
_geom_angle_atom_site_label_2
_geom_angle_atom_site_label_3
_geom_angle_site_symmetry_1
_geom_angle_site_symmetry_3
_geom_angle
_geom_angle_publ_flag
O1 P2 C12 . . 103.55(16) ?
O1 P2 C6 . . 97.32(15) ?
C12 P2 C6 . . 107.07(17) ?
O1 P2 Se1 . . 117.24(10) ?
C12 P2 Se1 . . 116.17(13) ?
C6 P2 Se1 . . 113.35(13) ?
C1 O1 P2 . . 122.8(2) ?
O2 C1 O1 . . 121.6(3) ?
O2 C1 C2 . . 127.0(3) ?
O1 C1 C2 . . 111.3(3) ?
C1 C2 C4 . . 111.5(3) ?
C1 C2 C5 . . 109.3(3) ?
C4 C2 C5 . . 110.6(3) ?
C1 C2 C3 . . 106.1(3) ?
C4 C2 C3 . . 110.1(3) ?
C5 C2 C3 . . 109.2(3) ?
C2 C3 H3A . . 109.5 ?
C2 C3 H3B . . 109.5 ?
H3A C3 H3B . . 109.5 ?
C2 C3 H3C . . 109.5 ?
H3A C3 H3C . . 109.5 ?
H3B C3 H3C . . 109.5 ?
C2 C4 H4A . . 109.5 ?
C2 C4 H4B . . 109.5 ?
H4A C4 H4B . . 109.5 ?
C2 C4 H4C . . 109.5 ?
H4A C4 H4C . . 109.5 ?
H4B C4 H4C . . 109.5 ?
C2 C5 H5A . . 109.5 ?
C2 C5 H5B . . 109.5 ?
H5A C5 H5B . . 109.5 ?
C2 C5 H5C . . 109.5 ?
H5A C5 H5C . . 109.5 ?
H5B C5 H5C . . 109.5 ?
C7 C6 C11 . . 120.4(3) ?
C7 C6 P2 . . 120.4(3) ?
C11 C6 P2 . . 119.1(3) ?
C8 C7 C6 . . 118.9(3) ?
C8 C7 H7 . . 120.5 ?
C6 C7 H7 . . 120.5 ?
C9 C8 C7 . . 120.8(4) ?
C9 C8 H8 . . 119.6 ?
C7 C8 H8 . . 119.6 ?
C8 C9 C10 . . 119.9(4) ?
C8 C9 H9 . . 120 ?
C10 C9 H9 . . 120 ?
C9 C10 C11 . . 120.4(4) ?
C9 C10 H10 . . 119.8 ?
C11 C10 H10 . . 119.8 ?
C10 C11 C6 . . 119.6(3) ?
C10 C11 H11 . . 120.2 ?
C6 C11 H11 . . 120.2 ?
C13 C12 C17 . . 118.5(4) ?
C13 C12 P2 . . 121.9(3) ?
C17 C12 P2 . . 119.5(3) ?
C14 C13 C12 . . 121.4(4) ?
C14 C13 H13 . . 119.3 ?
C12 C13 H13 . . 119.3 ?
C13 C14 C15 . . 119.5(4) ?
C13 C14 H14 . . 120.2 ?
C15 C14 H14 . . 120.2 ?
C16 C15 C14 . . 119.9(4) ?
C16 C15 H15 . . 120 ?
C14 C15 H15 . . 120 ?
C17 C16 C15 . . 120.2(4) ?
C17 C16 H16 . . 119.9 ?
C15 C16 H16 . . 119.9 ?
C16 C17 C12 . . 120.4(4) ?
C16 C17 H17 . . 119.8 ?
C12 C17 H17 . . 119.8 ?

loop_
_geom_bond_atom_site_label_1
_geom_bond_atom_site_label_2
_geom_bond_site_symmetry_2
_geom_bond_distance
_geom_bond_publ_flag
P2 O1 . 1.650(3) ?
P2 C12 . 1.795(4) ?
P2 C6 . 1.801(4) ?
P2 Se1 . 2.0769(11) ?
O1 C1 . 1.386(4) ?
O2 C1 . 1.200(4) ?
C1 C2 . 1.507(5) ?
C2 C4 . 1.521(5) ?
C2 C5 . 1.527(5) ?
C2 C3 . 1.539(5) ?
C3 H3A . 0.98 ?
C3 H3B . 0.98 ?
C3 H3C . 0.98 ?
C4 H4A . 0.98 ?
C4 H4B . 0.98 ?
C4 H4C . 0.98 ?
C5 H5A . 0.98 ?
C5 H5B . 0.98 ?
C5 H5C . 0.98 ?
C6 C7 . 1.393(5) ?
C6 C11 . 1.395(5) ?
C7 C8 . 1.392(5) ?
C7 H7 . 0.95 ?
C8 C9 . 1.381(6) ?
C8 H8 . 0.95 ?
C9 C10 . 1.383(6) ?
C9 H9 . 0.95 ?
C10 C11 . 1.384(5) ?
C10 H10 . 0.95 ?
C11 H11 . 0.95 ?
C12 C13 . 1.394(5) ?
C12 C17 . 1.398(5) ?
C13 C14 . 1.370(5) ?
C13 H13 . 0.95 ?
C14 C15 . 1.394(6) ?
C14 H14 . 0.95 ?
C15 C16 . 1.386(6) ?
C15 H15 . 0.95 ?
C16 C17 . 1.377(6) ?
C16 H16 . 0.95 ?
C17 H17 . 0.95 ?

loop_
_geom_torsion_atom_site_label_1
_geom_torsion_atom_site_label_2
_geom_torsion_atom_site_label_3
_geom_torsion_atom_site_label_4
_geom_torsion_site_symmetry_1
_geom_torsion_site_symmetry_2
_geom_torsion_site_symmetry_3
_geom_torsion_site_symmetry_4
_geom_torsion
_geom_torsion_publ_flag
Se1 P2 O1 C1 . . . . -69.5(3) no
C6 P2 O1 C1 . . . . 169.4(3) no
C12 P2 O1 C1 . . . . 59.8(3) no
Se1 P2 C6 C7 . . . . -92.1(3) no
Se1 P2 C6 C11 . . . . 84.0(3) no
O1 P2 C6 C7 . . . . 31.8(3) no
O1 P2 C6 C11 . . . . -152.1(3) no
C12 P2 C6 C7 . . . . 138.5(3) no
C12 P2 C6 C11 . . . . -45.4(3) no
Se1 P2 C12 C13 . . . . 7.0(4) no
Se1 P2 C12 C17 . . . . -174.5(3) no
O1 P2 C12 C13 . . . . -123.0(3) no
O1 P2 C12 C17 . . . . 55.5(4) no
C6 P2 C12 C13 . . . . 134.8(3) no
C6 P2 C12 C17 . . . . -46.7(4) no
P2 O1 C1 O2 . . . . 15.0(5) no
P2 O1 C1 C2 . . . . -162.2(2) no
O1 C1 C2 C3 . . . . 68.6(4) no
O1 C1 C2 C4 . . . . -51.4(4) no
O1 C1 C2 C5 . . . . -174.0(3) no
O2 C1 C2 C3 . . . . -108.5(5) no
O2 C1 C2 C4 . . . . 131.6(4) no
O2 C1 C2 C5 . . . . 8.9(6) no
P2 C6 C7 C8 . . . . 175.9(3) no
C11 C6 C7 C8 . . . . -0.1(5) no
P2 C6 C11 C10 . . . . -175.8(3) no
C7 C6 C11 C10 . . . . 0.3(5) no
C6 C7 C8 C9 . . . . 0.0(5) no
C7 C8 C9 C10 . . . . -0.1(5) no
C8 C9 C10 C11 . . . . 0.3(5) no
C9 C10 C11 C6 . . . . -0.4(5) no
P2 C12 C13 C14 . . . . 179.1(3) no
C17 C12 C13 C14 . . . . 0.5(6) no
P2 C12 C17 C16 . . . . -178.3(3) no
C13 C12 C17 C16 . . . . 0.3(6) no
C12 C13 C14 C15 . . . . -1.3(6) no
C13 C14 C15 C16 . . . . 1.3(6) no
C14 C15 C16 C17 . . . . -0.5(6) no
C15 C16 C17 C12 . . . . -0.3(7) no
